data_4350198
loop_
_publ_author_name
'Lakshminarayanan, P. S.'
'Suresh, Eringathodi'
'Ghosh, Pradyut'

_publ_section_title
;
 Synthesis and characterization of a tripodal amide ligand and its binding
 with anions of different dimensionality.
;
_journal_issue 11
_journal_name_full 'Inorganic chemistry'
_journal_page_first 4372
_journal_page_last 4380
_journal_paper_doi 10.1021/ic052159o
_journal_volume 45
_journal_year 2006
_chemical_formula_sum 'C27 H27 N7 O9'
_chemical_formula_weight 593.56
_space_group_IT_number 14
_space_group_name_Hall '-P 2ybc'
_space_group_name_H-M_alt 'P 1 21/c 1'
_symmetry_cell_setting monoclinic
_symmetry_space_group_name_H-M 'P 1 21/c 1'
_atom_sites_solution_hydrogens geom
_atom_sites_solution_primary direct
_atom_sites_solution_secondary difmap
_audit_creation_method SHELXL-97
_cell_angle_alpha 90.00
_cell_angle_beta 100.044(2)
_cell_angle_gamma 90.00
_cell_formula_units_Z 4
_cell_length_a 12.3801(10)
_cell_length_b 8.3607(7)
_cell_length_c 26.698(2)
_cell_measurement_temperature 273(2)
_cell_volume 2721.1(4)
_computing_cell_refinement 'BRUKER SMART'
_computing_data_collection 'BRUKER SMART'
_computing_data_reduction 'BRUKER SAINT'
_computing_molecular_graphics 'ORTEP, MERCURY'
_computing_structure_refinement 'SHELXL-97 (Sheldrick, 1997)'
_computing_structure_solution 'SHELXS-97 (Sheldrick, 1990)'
_diffrn_ambient_temperature 100(2)
_diffrn_measured_fraction_theta_full 0.870
_diffrn_measured_fraction_theta_max 0.870
_diffrn_measurement_device_type 'BRUKER SMART APEX CCD DIFFRACTOMETER'
_diffrn_measurement_method 'OMEGA-PHI SCAN'
_diffrn_radiation_monochromator graphite
_diffrn_radiation_source 'fine-focus sealed tube'
_diffrn_radiation_type MoK\a
_diffrn_radiation_wavelength 0.71073
_diffrn_reflns_av_R_equivalents 0.0237
_diffrn_reflns_av_sigmaI/netI 0.0334
_diffrn_reflns_limit_h_max 16
_diffrn_reflns_limit_h_min -16
_diffrn_reflns_limit_k_max 10
_diffrn_reflns_limit_k_min -10
_diffrn_reflns_limit_l_max 27
_diffrn_reflns_limit_l_min -34
_diffrn_reflns_number 15371
_diffrn_reflns_theta_full 28.26
_diffrn_reflns_theta_max 28.26
_diffrn_reflns_theta_min 1.55
_exptl_absorpt_coefficient_mu 0.111
_exptl_crystal_colour COLOURLESS
_exptl_crystal_density_diffrn 1.449
_exptl_crystal_density_method 'not measured'
_exptl_crystal_description PLATES
_exptl_crystal_F_000 1240
_exptl_crystal_size_max 0.32
_exptl_crystal_size_mid 0.25
_exptl_crystal_size_min 0.10
_refine_diff_density_max 0.390
_refine_diff_density_min -0.235
_refine_diff_density_rms 0.060
_refine_ls_extinction_method none
_refine_ls_goodness_of_fit_ref 1.064
_refine_ls_hydrogen_treatment mixed
_refine_ls_matrix_type full
_refine_ls_number_parameters 400
_refine_ls_number_reflns 6252
_refine_ls_number_restraints 0
_refine_ls_restrained_S_all 1.064
_refine_ls_R_factor_all 0.0579
_refine_ls_R_factor_gt 0.0453
_refine_ls_shift/su_max 0.000
_refine_ls_shift/su_mean 0.000
_refine_ls_structure_factor_coef Fsqd
_refine_ls_weighting_details 'w=1/[\s^2^(Fo^2^)+(0.0638P)^2^+0.8004P] where P=(Fo^2^+2Fc^2^)/3'
_refine_ls_weighting_scheme calc
_refine_ls_wR_factor_gt 0.1172
_refine_ls_wR_factor_ref 0.1243
_reflns_number_gt 5045
_reflns_number_total 6252
_reflns_threshold_expression >2sigma(I)
_cod_data_source_file ic052159osi20051220_024931.cif
_cod_data_source_block plaxmi7m
_cod_depositor_comments
;
The following automatic conversions were performed:

data item '_symmetry_cell_setting' value 'Monoclinic' was changed to
'monoclinic' in accordance with the
/home/saulius/struct/COD-crude-data/automatic-downloads/DataCite-retrospective/ACS/depositions/lib/dictionaries/cif_core.dic
dictionary named 'cif_core.dic' version 2.4.2 last updated on
2011-04-26.

data item '_refine_ls_weighting_scheme' value 'calc
w=1/[\s^2^(Fo^2^)+(0.0638P)^2^+0.8004P] where P=(Fo^2^+2Fc^2^)/3' was
changed to 'calc'. A new data item '_refine_ls_weighting_details' was
created with the value set to
'w=1/[\s^2^(Fo^2^)+(0.0638P)^2^+0.8004P] where P=(Fo^2^+2Fc^2^)/3'.

Automatic conversion script
Id: cif_fix_values 6909 2019-04-08 15:41:33Z antanas 
;
_cod_original_cell_volume 2721.0(4)
_cod_original_sg_symbol_H-M P21/c
_cod_database_code 4350198

loop_
_symmetry_equiv_pos_as_xyz
'x, y, z'
'-x, y+1/2, -z+1/2'
'-x, -y, -z'
'x, -y-1/2, z-1/2'

loop_
_atom_site_label
_atom_site_type_symbol
_atom_site_fract_x
_atom_site_fract_y
_atom_site_fract_z
_atom_site_U_iso_or_equiv
_atom_site_adp_type
_atom_site_occupancy
_atom_site_calc_flag
_atom_site_refinement_flags
O7 O -0.00199(9) 0.44028(13) 0.22494(4) 0.0234(2) Uani 1 d .
O4 O 0.15755(9) 0.09958(14) 0.12219(4) 0.0235(2) Uani 1 d .
O1 O 0.09578(9) 0.33579(14) -0.04984(4) 0.0247(3) Uani 1 d .
N2 N 0.07863(11) 0.23112(15) 0.02562(5) 0.0189(3) Uani 1 d .
N1 N -0.10634(10) 0.17863(14) 0.09433(4) 0.0165(3) Uani 1 d .
O2 O 0.44598(10) 0.06984(15) 0.13262(4) 0.0308(3) Uani 1 d .
N4 N 0.05342(10) 0.03983(15) 0.18097(5) 0.0187(3) Uani 1 d .
N3 N 0.49207(11) 0.08602(16) 0.09610(5) 0.0253(3) Uani 1 d .
C12 C 0.13952(12) 0.10951(18) 0.16632(6) 0.0181(3) Uani 1 d .
N7 N 0.28288(11) 0.68271(17) 0.08053(5) 0.0257(3) Uani 1 d .
C3 C 0.13911(12) 0.27684(17) -0.00858(6) 0.0184(3) Uani 1 d .
N6 N -0.07281(11) 0.49720(15) 0.14287(5) 0.0193(3) Uani 1 d .
O8 O 0.24727(10) 0.58420(15) 0.04798(5) 0.0313(3) Uani 1 d .
O3 O 0.58682(10) 0.04199(17) 0.09566(5) 0.0394(3) Uani 1 d .
C4 C 0.26176(12) 0.25281(17) 0.00214(6) 0.0192(3) Uani 1 d .
C9 C 0.31862(13) 0.17859(18) 0.04539(6) 0.0199(3) Uani 1 d .
H9 H 0.2820 0.1401 0.0705 0.024 Uiso 1 calc R
O6 O 0.54078(11) 0.50548(17) 0.23548(6) 0.0504(4) Uani 1 d .
C24 C 0.24187(13) 0.67936(18) 0.12917(6) 0.0220(3) Uani 1 d .
C20 C -0.17261(12) 0.40458(18) 0.14058(6) 0.0195(3) Uani 1 d .
H20B H -0.2344 0.4763 0.1401 0.023 Uiso 1 calc R
H20A H -0.1669 0.3379 0.1707 0.023 Uiso 1 calc R
C18 C 0.30234(12) 0.28104(18) 0.18828(6) 0.0226(3) Uani 1 d .
H18 H 0.3088 0.2776 0.1541 0.027 Uiso 1 calc R
C17 C 0.37707(13) 0.36538(19) 0.22281(7) 0.0271(4) Uani 1 d .
C13 C 0.21731(12) 0.20128(17) 0.20548(6) 0.0199(3) Uani 1 d .
C2 C -0.04073(12) 0.24278(18) 0.01290(6) 0.0203(3) Uani 1 d .
H2A H -0.0635 0.2228 -0.0232 0.024 Uiso 1 calc R
H2B H -0.0629 0.3508 0.0198 0.024 Uiso 1 calc R
C19 C -0.19217(12) 0.29972(17) 0.09331(6) 0.0182(3) Uani 1 d .
H19B H -0.2627 0.2471 0.0908 0.022 Uiso 1 calc R
H19A H -0.1945 0.3664 0.0634 0.022 Uiso 1 calc R
C26 C 0.25946(14) 0.7578(2) 0.21558(6) 0.0274(4) Uani 1 d .
H26 H 0.2961 0.8128 0.2438 0.033 Uiso 1 calc R
C23 C 0.14839(12) 0.59146(18) 0.13138(6) 0.0197(3) Uani 1 d .
H23 H 0.1125 0.5359 0.1031 0.024 Uiso 1 calc R
C8 C 0.43151(13) 0.16342(19) 0.05013(6) 0.0230(3) Uani 1 d .
C14 C 0.20957(13) 0.21079(19) 0.25688(6) 0.0239(3) Uani 1 d .
H14 H 0.1528 0.1583 0.2688 0.029 Uiso 1 calc R
C25 C 0.29804(13) 0.76462(19) 0.16980(7) 0.0263(3) Uani 1 d .
H25 H 0.3597 0.8247 0.1666 0.032 Uiso 1 calc R
C11 C -0.02602(12) -0.05362(17) 0.14645(6) 0.0196(3) Uani 1 d .
H11B H -0.0466 -0.1468 0.1643 0.024 Uiso 1 calc R
H11A H 0.0078 -0.0909 0.1184 0.024 Uiso 1 calc R
O5 O 0.46662(12) 0.44980(19) 0.15767(6) 0.0487(4) Uani 1 d .
C27 C 0.16673(13) 0.66964(19) 0.21934(6) 0.0239(3) Uani 1 d .
H27 H 0.1423 0.6643 0.2503 0.029 Uiso 1 calc R
C22 C 0.10960(12) 0.58880(17) 0.17743(6) 0.0193(3) Uani 1 d .
O9 O 0.34966(12) 0.78619(17) 0.07449(6) 0.0434(4) Uani 1 d .
C1 C -0.09891(12) 0.12588(18) 0.04256(6) 0.0193(3) Uani 1 d .
H1A H -0.1725 0.1081 0.0240 0.023 Uiso 1 calc R
H1B H -0.0605 0.0244 0.0446 0.023 Uiso 1 calc R
N5 N 0.46810(12) 0.44566(18) 0.20378(7) 0.0360(4) Uani 1 d .
C5 C 0.31988(14) 0.3090(2) -0.03457(6) 0.0266(4) Uani 1 d .
H5 H 0.2821 0.3589 -0.0635 0.032 Uiso 1 calc R
C15 C 0.28587(14) 0.2980(2) 0.29064(7) 0.0289(4) Uani 1 d .
H15 H 0.2794 0.3037 0.3248 0.035 Uiso 1 calc R
C10 C -0.12848(12) 0.04125(17) 0.12538(6) 0.0186(3) Uani 1 d .
H10A H -0.1807 -0.0290 0.1048 0.022 Uiso 1 calc R
H10B H -0.1617 0.0794 0.1535 0.022 Uiso 1 calc R
C16 C 0.37088(14) 0.3761(2) 0.27385(7) 0.0299(4) Uani 1 d .
H16 H 0.4224 0.4341 0.2962 0.036 Uiso 1 calc R
C7 C 0.48992(14) 0.2174(2) 0.01384(7) 0.0298(4) Uani 1 d .
H7 H 0.5655 0.2039 0.0180 0.036 Uiso 1 calc R
C6 C 0.43237(15) 0.2921(2) -0.02883(7) 0.0334(4) Uani 1 d .
H6 H 0.4695 0.3311 -0.0537 0.040 Uiso 1 calc R
C21 C 0.00669(12) 0.50059(17) 0.18359(5) 0.0184(3) Uani 1 d .
H4N H 0.0470(14) 0.042(2) 0.2119(7) 0.020(4) Uiso 1 d .
H2N H 0.1045(14) 0.193(2) 0.0527(7) 0.020(4) Uiso 1 d .
H6N H -0.0666(17) 0.549(3) 0.1175(8) 0.038(6) Uiso 1 d .

loop_
_atom_site_aniso_label
_atom_site_aniso_U_11
_atom_site_aniso_U_22
_atom_site_aniso_U_33
_atom_site_aniso_U_23
_atom_site_aniso_U_13
_atom_site_aniso_U_12
O7 0.0274(6) 0.0284(6) 0.0150(5) 0.0040(4) 0.0053(4) 0.0029(5)
O4 0.0208(5) 0.0330(6) 0.0162(5) 0.0032(5) 0.0022(4) -0.0013(5)
O1 0.0262(6) 0.0289(6) 0.0183(5) 0.0067(5) 0.0015(4) 0.0011(5)
N2 0.0207(6) 0.0220(6) 0.0132(6) 0.0024(5) 0.0010(5) 0.0033(5)
N1 0.0183(6) 0.0164(6) 0.0149(6) 0.0002(5) 0.0030(5) 0.0005(5)
O2 0.0284(6) 0.0379(7) 0.0253(6) 0.0053(5) 0.0028(5) 0.0034(5)
N4 0.0204(6) 0.0221(6) 0.0131(6) 0.0003(5) 0.0017(5) -0.0011(5)
N3 0.0191(6) 0.0257(7) 0.0299(7) 0.0019(6) 0.0009(6) -0.0011(5)
C12 0.0171(7) 0.0196(7) 0.0167(7) 0.0037(6) 0.0005(6) 0.0037(6)
N7 0.0231(7) 0.0265(7) 0.0291(7) 0.0015(6) 0.0089(6) 0.0035(6)
C3 0.0245(8) 0.0141(6) 0.0160(7) -0.0011(5) 0.0020(6) 0.0011(6)
N6 0.0258(7) 0.0185(6) 0.0136(6) 0.0016(5) 0.0035(5) -0.0014(5)
O8 0.0322(6) 0.0371(7) 0.0258(6) -0.0063(5) 0.0083(5) -0.0017(5)
O3 0.0198(6) 0.0490(8) 0.0485(8) 0.0129(7) 0.0035(6) 0.0049(6)
C4 0.0226(7) 0.0170(7) 0.0182(7) -0.0023(6) 0.0043(6) 0.0003(6)
C9 0.0217(7) 0.0185(7) 0.0198(7) 0.0002(6) 0.0044(6) -0.0012(6)
O6 0.0299(7) 0.0397(8) 0.0750(11) 0.0015(8) -0.0091(7) -0.0136(6)
C24 0.0234(8) 0.0206(7) 0.0230(8) 0.0023(6) 0.0065(6) 0.0047(6)
C20 0.0221(7) 0.0198(7) 0.0174(7) 0.0014(6) 0.0060(6) 0.0005(6)
C18 0.0201(7) 0.0188(7) 0.0279(8) 0.0002(6) 0.0012(6) 0.0036(6)
C17 0.0198(8) 0.0181(7) 0.0422(10) -0.0004(7) 0.0019(7) 0.0025(6)
C13 0.0187(7) 0.0167(7) 0.0227(8) 0.0018(6) -0.0006(6) 0.0039(6)
C2 0.0206(7) 0.0237(7) 0.0162(7) 0.0006(6) 0.0024(6) 0.0031(6)
C19 0.0174(7) 0.0185(7) 0.0185(7) 0.0004(6) 0.0024(6) 0.0002(6)
C26 0.0284(8) 0.0258(8) 0.0254(8) -0.0046(7) -0.0028(7) -0.0011(7)
C23 0.0226(7) 0.0181(7) 0.0184(7) 0.0003(6) 0.0033(6) 0.0047(6)
C8 0.0225(8) 0.0214(7) 0.0247(8) 0.0005(6) 0.0025(6) -0.0003(6)
C14 0.0241(8) 0.0233(8) 0.0228(8) 0.0001(6) -0.0006(6) 0.0018(6)
C25 0.0222(8) 0.0232(8) 0.0323(9) 0.0008(7) 0.0018(7) -0.0007(6)
C11 0.0221(7) 0.0166(7) 0.0197(7) 0.0013(6) 0.0024(6) -0.0012(6)
O5 0.0407(8) 0.0497(9) 0.0603(10) -0.0057(8) 0.0213(7) -0.0167(7)
C27 0.0291(8) 0.0237(7) 0.0185(7) -0.0006(6) 0.0029(6) 0.0044(7)
C22 0.0226(7) 0.0168(7) 0.0185(7) 0.0016(6) 0.0033(6) 0.0049(6)
O9 0.0455(8) 0.0416(8) 0.0501(9) -0.0067(7) 0.0276(7) -0.0158(6)
C1 0.0203(7) 0.0200(7) 0.0170(7) -0.0026(6) 0.0012(6) 0.0003(6)
N5 0.0241(8) 0.0259(7) 0.0569(11) -0.0023(7) 0.0038(7) -0.0021(6)
C5 0.0289(8) 0.0275(8) 0.0245(8) 0.0054(7) 0.0076(7) 0.0036(7)
C15 0.0309(9) 0.0285(8) 0.0244(8) -0.0047(7) -0.0029(7) 0.0049(7)
C10 0.0185(7) 0.0188(7) 0.0186(7) -0.0001(6) 0.0033(6) -0.0025(6)
C16 0.0261(8) 0.0224(8) 0.0362(9) -0.0075(7) -0.0081(7) 0.0021(7)
C7 0.0217(8) 0.0343(9) 0.0345(9) 0.0026(8) 0.0084(7) 0.0001(7)
C6 0.0309(9) 0.0400(10) 0.0328(10) 0.0091(8) 0.0152(8) 0.0024(8)
C21 0.0242(7) 0.0152(7) 0.0166(7) -0.0011(5) 0.0059(6) 0.0044(6)

loop_
_atom_type_symbol
_atom_type_description
_atom_type_scat_dispersion_real
_atom_type_scat_dispersion_imag
_atom_type_scat_source
C C 0.0033 0.0016 'International Tables Vol C Tables 4.2.6.8 and 6.1.1.4'
H H 0.0000 0.0000 'International Tables Vol C Tables 4.2.6.8 and 6.1.1.4'
N N 0.0061 0.0033 'International Tables Vol C Tables 4.2.6.8 and 6.1.1.4'
O O 0.0106 0.0060 'International Tables Vol C Tables 4.2.6.8 and 6.1.1.4'

loop_
_geom_angle_atom_site_label_1
_geom_angle_atom_site_label_2
_geom_angle_atom_site_label_3
_geom_angle
C3 N2 C2 119.19(13)
C3 N2 H2N 123.2(12)
C2 N2 H2N 117.6(12)
C19 N1 C1 110.77(11)
C19 N1 C10 110.15(11)
C1 N1 C10 110.15(11)
C12 N4 C11 122.46(13)
C12 N4 H4N 119.7(12)
C11 N4 H4N 117.6(12)
O2 N3 O3 123.60(14)
O2 N3 C8 118.28(13)
O3 N3 C8 118.11(13)
O4 C12 N4 122.40(14)
O4 C12 C13 119.72(13)
N4 C12 C13 117.88(13)
O8 N7 O9 123.35(14)
O8 N7 C24 118.44(13)
O9 N7 C24 118.20(14)
O1 C3 N2 120.96(14)
O1 C3 C4 119.11(13)
N2 C3 C4 119.91(13)
C21 N6 C20 123.22(13)
C21 N6 H6N 120.0(15)
C20 N6 H6N 116.7(15)
C9 C4 C5 119.06(14)
C9 C4 C3 124.36(13)
C5 C4 C3 116.58(14)
C8 C9 C4 118.25(14)
C8 C9 H9 120.9
C4 C9 H9 120.9
C25 C24 C23 123.52(15)
C25 C24 N7 118.59(14)
C23 C24 N7 117.88(14)
N6 C20 C19 110.72(12)
N6 C20 H20B 109.5
C19 C20 H20B 109.5
N6 C20 H20A 109.5
C19 C20 H20A 109.5
H20B C20 H20A 108.1
C17 C18 C13 118.84(15)
C17 C18 H18 120.6
C13 C18 H18 120.6
C18 C17 C16 123.09(16)
C18 C17 N5 117.75(16)
C16 C17 N5 119.16(15)
C18 C13 C14 118.93(14)
C18 C13 C12 116.45(14)
C14 C13 C12 124.61(14)
N2 C2 C1 112.89(12)
N2 C2 H2A 109.0
C1 C2 H2A 109.0
N2 C2 H2B 109.0
C1 C2 H2B 109.0
H2A C2 H2B 107.8
N1 C19 C20 111.91(12)
N1 C19 H19B 109.2
C20 C19 H19B 109.2
N1 C19 H19A 109.2
C20 C19 H19A 109.2
H19B C19 H19A 107.9
C27 C26 C25 120.19(15)
C27 C26 H26 119.9
C25 C26 H26 119.9
C24 C23 C22 117.77(14)
C24 C23 H23 121.1
C22 C23 H23 121.1
C7 C8 C9 123.24(15)
C7 C8 N3 118.39(14)
C9 C8 N3 118.37(14)
C15 C14 C13 120.75(15)
C15 C14 H14 119.6
C13 C14 H14 119.6
C24 C25 C26 117.85(15)
C24 C25 H25 121.1
C26 C25 H25 121.1
N4 C11 C10 112.55(12)
N4 C11 H11B 109.1
C10 C11 H11B 109.1
N4 C11 H11A 109.1
C10 C11 H11A 109.1
H11B C11 H11A 107.8
C26 C27 C22 120.88(15)
C26 C27 H27 119.6
C22 C27 H27 119.6
C27 C22 C23 119.74(14)
C27 C22 C21 118.15(13)
C23 C22 C21 122.11(13)
N1 C1 C2 114.28(12)
N1 C1 H1A 108.7
C2 C1 H1A 108.7
N1 C1 H1B 108.7
C2 C1 H1B 108.7
H1A C1 H1B 107.6
O5 N5 O6 124.03(16)
O5 N5 C17 118.61(15)
O6 N5 C17 117.35(17)
C6 C5 C4 121.42(15)
C6 C5 H5 119.3
C4 C5 H5 119.3
C16 C15 C14 120.52(16)
C16 C15 H15 119.7
C14 C15 H15 119.7
N1 C10 C11 113.02(12)
N1 C10 H10A 109.0
C11 C10 H10A 109.0
N1 C10 H10B 109.0
C11 C10 H10B 109.0
H10A C10 H10B 107.8
C15 C16 C17 117.86(15)
C15 C16 H16 121.1
C17 C16 H16 121.1
C8 C7 C6 117.88(16)
C8 C7 H7 121.1
C6 C7 H7 121.1
C5 C6 C7 120.14(16)
C5 C6 H6 119.9
C7 C6 H6 119.9
O7 C21 N6 123.57(14)
O7 C21 C22 120.31(14)
N6 C21 C22 116.08(13)

loop_
_geom_bond_atom_site_label_1
_geom_bond_atom_site_label_2
_geom_bond_distance
O7 C21 1.2352(18)
O4 C12 1.2395(18)
O1 C3 1.2401(18)
N2 C3 1.3336(19)
N2 C2 1.4607(19)
N2 H2N 0.805(19)
N1 C19 1.4644(18)
N1 C1 1.4689(18)
N1 C10 1.4701(18)
O2 N3 1.2203(18)
N4 C12 1.3319(19)
N4 C11 1.4530(19)
N4 H4N 0.844(18)
N3 O3 1.2314(18)
N3 C8 1.472(2)
C12 C13 1.503(2)
N7 O8 1.2223(18)
N7 O9 1.2266(19)
N7 C24 1.475(2)
C3 C4 1.509(2)
N6 C21 1.334(2)
N6 C20 1.450(2)
N6 H6N 0.82(2)
C4 C9 1.389(2)
C4 C5 1.395(2)
C9 C8 1.387(2)
C9 H9 0.9300
O6 N5 1.229(2)
C24 C25 1.380(2)
C24 C23 1.381(2)
C20 C19 1.521(2)
C20 H20B 0.9700
C20 H20A 0.9700
C18 C17 1.380(2)
C18 C13 1.390(2)
C18 H18 0.9300
C17 C16 1.381(3)
C17 N5 1.476(2)
C13 C14 1.395(2)
C2 C1 1.517(2)
C2 H2A 0.9700
C2 H2B 0.9700
C19 H19B 0.9700
C19 H19A 0.9700
C26 C27 1.383(2)
C26 C25 1.389(2)
C26 H26 0.9300
C23 C22 1.396(2)
C23 H23 0.9300
C8 C7 1.382(2)
C14 C15 1.393(2)
C14 H14 0.9300
C25 H25 0.9300
C11 C10 1.518(2)
C11 H11B 0.9700
C11 H11A 0.9700
O5 N5 1.228(2)
C27 C22 1.390(2)
C27 H27 0.9300
C22 C21 1.506(2)
C1 H1A 0.9700
C1 H1B 0.9700
C5 C6 1.381(2)
C5 H5 0.9300
C15 C16 1.378(3)
C15 H15 0.9300
C10 H10A 0.9700
C10 H10B 0.9700
C16 H16 0.9300
C7 C6 1.383(3)
C7 H7 0.9300
C6 H6 0.9300
